data_1564657
loop_
_publ_author_name
'Abo-Amer, Anwar'
'Boyle, Paul D.'
'Puddephatt, Richard J.'

_publ_section_title
;
 Push-pull ligands and the oxidation of monomethylplatinum(II) complexes
 with oxygen or hydrogen peroxide
;
_journal_name_full 'Inorganica Chimica Acta'
_journal_page_first 119580
_journal_paper_doi 10.1016/j.ica.2020.119580
_journal_volume 507
_journal_year 2020
_chemical_formula_sum 'C20 H21 Cl N4 O4 Pt'
_chemical_formula_weight 611.95
_space_group_crystal_system triclinic
_space_group_IT_number 2
_space_group_name_Hall '-P 1'
_space_group_name_H-M_alt 'P -1'
_atom_sites_solution_hydrogens mixed
_atom_sites_solution_primary dual
_atom_sites_solution_secondary difmap
_audit_creation_method SHELXL-2016/6
_cell_angle_alpha 90.697(14)
_cell_angle_beta 104.852(19)
_cell_angle_gamma 91.425(18)
_cell_formula_units_Z 2
_cell_length_a 8.169(4)
_cell_length_b 9.244(4)
_cell_length_c 15.374(6)
_cell_measurement_reflns_used 3699
_cell_measurement_temperature 110
_cell_measurement_theta_max 23.89
_cell_measurement_theta_min 2.20
_cell_volume 1121.6(9)
_computing_cell_refinement SAINT
_computing_data_collection Apex2
_computing_data_reduction SAINT
_computing_molecular_graphics NRCVAX
_computing_publication_material cif2tables.py
_computing_structure_refinement SHELXL
_computing_structure_solution SHELXT
_diffrn_ambient_temperature 110
_diffrn_measured_fraction_theta_full 0.999
_diffrn_measured_fraction_theta_max 0.988
_diffrn_measurement_device_type 'Bruker Kappa Axis Apex2'
_diffrn_measurement_method 'phi and omega scans'
_diffrn_radiation_type MoK\a
_diffrn_radiation_wavelength 0.71073
_diffrn_reflns_av_R_equivalents 0.1112
_diffrn_reflns_av_unetI/netI 0.1267
_diffrn_reflns_Laue_measured_fraction_full 0.999
_diffrn_reflns_Laue_measured_fraction_max 0.988
_diffrn_reflns_limit_h_max 11
_diffrn_reflns_limit_h_min -11
_diffrn_reflns_limit_k_max 12
_diffrn_reflns_limit_k_min -12
_diffrn_reflns_limit_l_max 21
_diffrn_reflns_limit_l_min -21
_diffrn_reflns_number 22810
_diffrn_reflns_point_group_measured_fraction_full 0.999
_diffrn_reflns_point_group_measured_fraction_max 0.988
_diffrn_reflns_theta_full 25.242
_diffrn_reflns_theta_max 29.715
_diffrn_reflns_theta_min 2.574
_diffrn_source 'sealed tube'
_exptl_absorpt_coefficient_mu 6.407
_exptl_absorpt_correction_T_max 0.7459
_exptl_absorpt_correction_T_min 0.5743
_exptl_absorpt_correction_type multi-scan
_exptl_absorpt_process_details SADABS
_exptl_crystal_colour yellow
_exptl_crystal_density_diffrn 1.812
_exptl_crystal_description rectangular
_exptl_crystal_F_000 592
_exptl_crystal_size_max 0.103
_exptl_crystal_size_mid 0.040
_exptl_crystal_size_min 0.024
_refine_diff_density_max 1.780
_refine_diff_density_min -2.494
_refine_diff_density_rms 0.245
_refine_ls_extinction_coef .
_refine_ls_extinction_method none
_refine_ls_goodness_of_fit_ref 0.962
_refine_ls_hydrogen_treatment constr
_refine_ls_matrix_type full
_refine_ls_number_parameters 282
_refine_ls_number_reflns 6297
_refine_ls_number_restraints 282
_refine_ls_restrained_S_all 0.943
_refine_ls_R_factor_all 0.0805
_refine_ls_R_factor_gt 0.0471
_refine_ls_shift/su_max 0.001
_refine_ls_shift/su_mean 0.000
_refine_ls_structure_factor_coef Fsqd
_refine_ls_weighting_details 'w=1/[\s^2^(Fo^2^)+(0.0234P)^2^] where P=(Fo^2^+2Fc^2^)/3'
_refine_ls_weighting_scheme calc
_refine_ls_wR_factor_gt 0.0760
_refine_ls_wR_factor_ref 0.0847
_reflns_Friedel_coverage 0.000
_reflns_Friedel_fraction_full .
_reflns_Friedel_fraction_max .
_reflns_number_gt 4578
_reflns_number_total 6297
_reflns_threshold_expression 'I > 2\s(I)'
_cod_data_source_file ICA-2020-507-119580.cif
_cod_data_source_block 6
_cod_original_cell_volume 1121.5(8)
_cod_database_code 1564657
_shelx_shelxl_version_number 2016/6
_shelx_space_group_comment
;
The symmetry employed for this shelxl refinement is uniquely defined
by the following loop, which should always be used as a source of
symmetry information in preference to the above space-group names.
They are only intended as comments.
;
_shelx_estimated_absorpt_t_min 0.558
_shelx_estimated_absorpt_t_max 0.861

loop_
_space_group_symop_operation_xyz
'x, y, z'
'-x, -y, -z'

loop_
_atom_site_label
_atom_site_type_symbol
_atom_site_fract_x
_atom_site_fract_y
_atom_site_fract_z
_atom_site_U_iso_or_equiv
_atom_site_adp_type
_atom_site_occupancy
_atom_site_site_symmetry_order
_atom_site_calc_flag
_atom_site_refinement_flags_posn
_atom_site_refinement_flags_adp
_atom_site_refinement_flags_occupancy
_atom_site_disorder_assembly
_atom_site_disorder_group
Pt1 Pt 0.70765(3) 0.50963(3) 0.26795(2) 0.01817(7) Uani 1 1 d . . . . .
O1 O 0.5568(5) 0.5710(4) 0.1459(3) 0.0228(9) Uani 1 1 d . . . . .
O2 O 0.8631(5) 0.4539(4) 0.3851(3) 0.0220(9) Uani 1 1 d . . . . .
H2H H 0.843456 0.364880 0.389044 0.033 Uiso 1 1 d R U . . .
N1 N 0.9112(6) 0.5524(5) 0.2205(3) 0.0202(11) Uani 1 1 d . . . . .
N2 N 0.5187(6) 0.5159(5) 0.3304(3) 0.0195(11) Uani 1 1 d . . . . .
N3 N 0.7457(6) 0.7275(5) 0.3147(3) 0.0202(11) Uani 1 1 d . . . . .
C1 C 0.6750(8) 0.2946(6) 0.2276(4) 0.0237(14) Uani 1 1 d . . . . .
H1A H 0.785862 0.250189 0.237827 0.036 Uiso 1 1 calc R U . . .
H1B H 0.616712 0.287700 0.163421 0.036 Uiso 1 1 calc R U . . .
H1C H 0.606954 0.243917 0.262395 0.036 Uiso 1 1 calc R U . . .
C2 C 0.9590(8) 0.4731(7) 0.1575(4) 0.0224(13) Uani 1 1 d . . . . .
H2 H 0.900278 0.384682 0.135686 0.027 Uiso 1 1 calc R U . . .
C3 C 1.0940(8) 0.5206(7) 0.1243(4) 0.0297(15) Uani 1 1 d . . . . .
H3 H 1.131304 0.462646 0.082094 0.036 Uiso 1 1 calc R U . . .
C4 C 1.1718(8) 0.6504(7) 0.1530(4) 0.0307(15) Uani 1 1 d . . . . .
H4 H 1.261551 0.685167 0.129188 0.037 Uiso 1 1 calc R U . . .
C5 C 1.1205(8) 0.7323(7) 0.2169(4) 0.0275(14) Uani 1 1 d . . . . .
H5 H 1.174744 0.823010 0.237443 0.033 Uiso 1 1 calc R U . . .
C6 C 0.9886(8) 0.6797(7) 0.2502(4) 0.0214(13) Uani 1 1 d . . . . .
C7 C 0.9296(8) 0.7603(7) 0.3235(4) 0.0251(14) Uani 1 1 d . . . . .
H7A H 0.996953 0.730787 0.383426 0.030 Uiso 1 1 calc R U . . .
H7B H 0.947932 0.865775 0.318278 0.030 Uiso 1 1 calc R U . . .
C8 C 0.6965(8) 0.7236(7) 0.4024(4) 0.0255(14) Uani 1 1 d . . . . .
H8A H 0.789503 0.684314 0.450008 0.031 Uiso 1 1 calc R U . . .
H8B H 0.673962 0.822504 0.420853 0.031 Uiso 1 1 calc R U . . .
C9 C 0.5409(8) 0.6292(7) 0.3890(4) 0.0253(14) Uani 1 1 d . . . . .
C10 C 0.4201(8) 0.6504(7) 0.4379(4) 0.0301(15) Uani 1 1 d . . . . .
H10 H 0.431306 0.731585 0.477745 0.036 Uiso 1 1 calc R U . . .
C11 C 0.2846(8) 0.5534(7) 0.4283(4) 0.0307(15) Uani 1 1 d . . . . .
H11 H 0.204926 0.565951 0.463007 0.037 Uiso 1 1 calc R U . . .
C12 C 0.2657(8) 0.4388(8) 0.3683(4) 0.0284(15) Uani 1 1 d . . . . .
H12 H 0.173055 0.371645 0.360974 0.034 Uiso 1 1 calc R U . . .
C13 C 0.3852(7) 0.4228(7) 0.3181(4) 0.0239(14) Uani 1 1 d . . . . .
H13 H 0.371943 0.345740 0.275223 0.029 Uiso 1 1 calc R U . . .
C14 C 0.6356(8) 0.8315(6) 0.2541(4) 0.0222(13) Uani 1 1 d . . . . .
H14A H 0.666475 0.931477 0.277432 0.027 Uiso 1 1 calc R U . . .
H14B H 0.515770 0.811759 0.253816 0.027 Uiso 1 1 calc R U . . .
C15 C 0.6544(7) 0.8193(6) 0.1585(4) 0.0201(12) Uani 1 1 d . . . . .
C16 C 0.6101(7) 0.6896(6) 0.1098(4) 0.0195(12) Uani 1 1 d . . . . .
C17 C 0.6224(8) 0.6821(7) 0.0197(4) 0.0244(14) Uani 1 1 d . . . . .
H17 H 0.592544 0.594653 -0.014391 0.029 Uiso 1 1 calc R U . . .
C18 C 0.6777(8) 0.8018(7) -0.0186(4) 0.0266(14) Uani 1 1 d . . . . .
H18 H 0.684989 0.797317 -0.079216 0.032 Uiso 1 1 calc R U . . .
C19 C 0.7220(9) 0.9269(7) 0.0311(4) 0.0298(15) Uani 1 1 d . . . . .
N4 N 0.7825(9) 1.0508(7) -0.0097(4) 0.0488(18) Uani 1 1 d . . . . .
O3 O 0.8023(11) 1.0373(6) -0.0854(4) 0.100(3) Uani 1 1 d . . . . .
O4 O 0.8138(8) 1.1657(5) 0.0332(3) 0.0594(18) Uani 1 1 d . . . . .
C20 C 0.7110(8) 0.9393(7) 0.1189(4) 0.0254(14) Uani 1 1 d . . . . .
H20 H 0.741445 1.027767 0.151840 0.030 Uiso 1 1 calc R U . . .
Cl1 Cl 0.895(3) 0.1275(11) 0.4351(7) 0.370(8) Uani 0.795(13) 1 d . . P A 1
Cl1' Cl 0.9685(11) 0.1170(10) 0.4269(7) 0.027(4) Uani 0.205(13) 1 d . . P A 2

loop_
_atom_site_aniso_label
_atom_site_aniso_U_11
_atom_site_aniso_U_22
_atom_site_aniso_U_33
_atom_site_aniso_U_23
_atom_site_aniso_U_13
_atom_site_aniso_U_12
Pt1 0.02127(12) 0.01813(14) 0.01669(12) -0.00050(8) 0.00778(9) 0.00057(9)
O1 0.025(2) 0.024(2) 0.019(2) 0.0010(17) 0.0064(18) -0.0042(18)
O2 0.026(2) 0.021(2) 0.019(2) 0.0004(17) 0.0053(18) 0.0013(18)
N1 0.022(3) 0.019(3) 0.020(3) 0.000(2) 0.005(2) 0.002(2)
N2 0.023(3) 0.024(3) 0.016(2) 0.006(2) 0.013(2) 0.003(2)
N3 0.022(3) 0.024(3) 0.014(2) 0.001(2) 0.005(2) 0.004(2)
C1 0.036(4) 0.009(3) 0.028(3) -0.002(2) 0.011(3) 0.000(3)
C2 0.023(3) 0.029(4) 0.019(3) -0.002(2) 0.011(3) 0.006(3)
C3 0.035(4) 0.035(4) 0.024(4) 0.007(3) 0.017(3) 0.018(3)
C4 0.029(4) 0.032(4) 0.036(4) 0.022(3) 0.014(3) 0.011(3)
C5 0.028(3) 0.026(4) 0.028(3) 0.013(3) 0.006(3) 0.001(3)
C6 0.022(3) 0.020(3) 0.019(3) 0.002(2) 0.000(2) 0.002(2)
C7 0.026(3) 0.018(3) 0.027(3) -0.004(3) 0.000(3) -0.006(3)
C8 0.039(4) 0.023(4) 0.018(3) 0.002(2) 0.011(3) 0.007(3)
C9 0.030(3) 0.030(4) 0.017(3) 0.010(2) 0.009(3) 0.007(3)
C10 0.040(4) 0.031(4) 0.024(3) 0.011(3) 0.013(3) 0.016(3)
C11 0.031(4) 0.041(4) 0.025(3) 0.014(3) 0.013(3) 0.020(3)
C12 0.027(3) 0.039(4) 0.020(3) 0.011(3) 0.009(3) 0.002(3)
C13 0.017(3) 0.029(4) 0.025(3) 0.008(3) 0.003(3) 0.004(2)
C14 0.028(3) 0.020(3) 0.019(3) -0.002(2) 0.008(3) 0.004(3)
C15 0.027(3) 0.017(3) 0.018(3) 0.000(2) 0.008(3) 0.005(2)
C16 0.018(3) 0.023(3) 0.016(3) 0.002(2) 0.002(2) -0.001(2)
C17 0.029(4) 0.022(3) 0.023(3) 0.000(2) 0.009(3) -0.003(3)
C18 0.037(4) 0.027(3) 0.018(3) 0.003(2) 0.011(3) -0.002(3)
C19 0.045(4) 0.024(3) 0.021(3) 0.004(2) 0.011(3) -0.003(3)
N4 0.090(5) 0.025(3) 0.038(4) 0.001(3) 0.031(4) -0.011(3)
O3 0.227(9) 0.042(4) 0.057(4) -0.005(3) 0.088(5) -0.035(5)
O4 0.116(5) 0.021(3) 0.046(3) -0.003(2) 0.034(3) -0.022(3)
C20 0.036(4) 0.020(3) 0.019(3) -0.003(2) 0.004(3) -0.002(3)
Cl1 0.59(2) 0.182(9) 0.212(10) 0.022(7) -0.117(12) -0.029(11)
Cl1' 0.022(6) 0.013(5) 0.033(6) -0.016(3) -0.018(3) 0.009(3)

loop_
_atom_type_symbol
_atom_type_description
_atom_type_scat_dispersion_real
_atom_type_scat_dispersion_imag
_atom_type_scat_source
C C 0.0033 0.0016 'International Tables Vol C Tables 4.2.6.8 and 6.1.1.4'
H H 0.0000 0.0000 'International Tables Vol C Tables 4.2.6.8 and 6.1.1.4'
N N 0.0061 0.0033 'International Tables Vol C Tables 4.2.6.8 and 6.1.1.4'
O O 0.0106 0.0060 'International Tables Vol C Tables 4.2.6.8 and 6.1.1.4'
Cl Cl 0.1484 0.1585 'International Tables Vol C Tables 4.2.6.8 and 6.1.1.4'
Pt Pt -1.7033 8.3905 'International Tables Vol C Tables 4.2.6.8 and 6.1.1.4'

loop_
_geom_angle_atom_site_label_1
_geom_angle_atom_site_label_2
_geom_angle_atom_site_label_3
_geom_angle
_geom_angle_site_symmetry_1
_geom_angle_site_symmetry_3
O2 Pt1 N1 89.14(18) . .
O2 Pt1 N2 88.26(18) . .
N1 Pt1 N2 165.6(2) . .
O2 Pt1 O1 177.46(16) . .
N1 Pt1 O1 88.39(18) . .
N2 Pt1 O1 94.00(18) . .
O2 Pt1 C1 90.1(2) . .
N1 Pt1 C1 96.8(2) . .
N2 Pt1 C1 97.3(2) . .
O1 Pt1 C1 90.8(2) . .
O2 Pt1 N3 87.64(17) . .
N1 Pt1 N3 83.69(19) . .
N2 Pt1 N3 82.11(19) . .
O1 Pt1 N3 91.52(17) . .
C1 Pt1 N3 177.7(2) . .
C16 O1 Pt1 116.0(3) . .
Pt1 O2 H2H 104.7 . .
C6 N1 C2 120.9(5) . .
C6 N1 Pt1 113.2(4) . .
C2 N1 Pt1 125.5(4) . .
C13 N2 C9 122.0(5) . .
C13 N2 Pt1 126.8(4) . .
C9 N2 Pt1 111.2(4) . .
C7 N3 C14 111.5(5) . .
C7 N3 C8 114.7(5) . .
C14 N3 C8 108.7(5) . .
C7 N3 Pt1 104.7(4) . .
C14 N3 Pt1 113.8(4) . .
C8 N3 Pt1 103.2(3) . .
Pt1 C1 H1A 109.5 . .
Pt1 C1 H1B 109.5 . .
H1A C1 H1B 109.5 . .
Pt1 C1 H1C 109.5 . .
H1A C1 H1C 109.5 . .
H1B C1 H1C 109.5 . .
N1 C2 C3 120.2(6) . .
N1 C2 H2 119.9 . .
C3 C2 H2 119.9 . .
C4 C3 C2 119.3(6) . .
C4 C3 H3 120.3 . .
C2 C3 H3 120.3 . .
C3 C4 C5 120.1(6) . .
C3 C4 H4 120.0 . .
C5 C4 H4 120.0 . .
C6 C5 C4 118.9(6) . .
C6 C5 H5 120.5 . .
C4 C5 H5 120.5 . .
N1 C6 C5 120.5(6) . .
N1 C6 C7 117.4(5) . .
C5 C6 C7 122.1(6) . .
N3 C7 C6 110.3(5) . .
N3 C7 H7A 109.6 . .
C6 C7 H7A 109.6 . .
N3 C7 H7B 109.6 . .
C6 C7 H7B 109.6 . .
H7A C7 H7B 108.1 . .
C9 C8 N3 107.9(5) . .
C9 C8 H8A 110.1 . .
N3 C8 H8A 110.1 . .
C9 C8 H8B 110.1 . .
N3 C8 H8B 110.1 . .
H8A C8 H8B 108.4 . .
N2 C9 C10 118.8(6) . .
N2 C9 C8 119.0(5) . .
C10 C9 C8 122.2(6) . .
C11 C10 C9 120.1(6) . .
C11 C10 H10 120.0 . .
C9 C10 H10 120.0 . .
C12 C11 C10 119.8(6) . .
C12 C11 H11 120.1 . .
C10 C11 H11 120.1 . .
C11 C12 C13 118.9(6) . .
C11 C12 H12 120.5 . .
C13 C12 H12 120.5 . .
N2 C13 C12 120.4(6) . .
N2 C13 H13 119.8 . .
C12 C13 H13 119.8 . .
N3 C14 C15 111.4(5) . .
N3 C14 H14A 109.3 . .
C15 C14 H14A 109.3 . .
N3 C14 H14B 109.3 . .
C15 C14 H14B 109.3 . .
H14A C14 H14B 108.0 . .
C16 C15 C20 120.3(5) . .
C16 C15 C14 119.8(5) . .
C20 C15 C14 119.8(5) . .
O1 C16 C15 122.1(5) . .
O1 C16 C17 118.9(5) . .
C15 C16 C17 119.0(5) . .
C18 C17 C16 120.0(6) . .
C18 C17 H17 120.0 . .
C16 C17 H17 120.0 . .
C19 C18 C17 119.8(6) . .
C19 C18 H18 120.1 . .
C17 C18 H18 120.1 . .
C18 C19 C20 122.2(6) . .
C18 C19 N4 119.1(6) . .
C20 C19 N4 118.7(6) . .
O3 N4 O4 122.1(6) . .
O3 N4 C19 118.8(6) . .
O4 N4 C19 119.2(6) . .
C19 C20 C15 118.7(6) . .
C19 C20 H20 120.6 . .
C15 C20 H20 120.6 . .

loop_
_geom_bond_atom_site_label_1
_geom_bond_atom_site_label_2
_geom_bond_distance
_geom_bond_site_symmetry_2
Pt1 O2 2.001(4) .
Pt1 N1 2.012(5) .
Pt1 N2 2.018(5) .
Pt1 O1 2.058(4) .
Pt1 C1 2.065(6) .
Pt1 N3 2.118(5) .
O1 C16 1.348(6) .
O2 H2H 0.8400 .
N1 C6 1.340(7) .
N1 C2 1.349(7) .
N2 C13 1.345(7) .
N2 C9 1.351(8) .
N3 C7 1.496(7) .
N3 C14 1.497(7) .
N3 C8 1.502(7) .
C1 H1A 0.9800 .
C1 H1B 0.9800 .
C1 H1C 0.9800 .
C2 C3 1.392(8) .
C2 H2 0.9500 .
C3 C4 1.358(9) .
C3 H3 0.9500 .
C4 C5 1.387(9) .
C4 H4 0.9500 .
C5 C6 1.387(8) .
C5 H5 0.9500 .
C6 C7 1.527(8) .
C7 H7A 0.9900 .
C7 H7B 0.9900 .
C8 C9 1.492(8) .
C8 H8A 0.9900 .
C8 H8B 0.9900 .
C9 C10 1.401(8) .
C10 C11 1.384(9) .
C10 H10 0.9500 .
C11 C12 1.376(9) .
C11 H11 0.9500 .
C12 C13 1.399(8) .
C12 H12 0.9500 .
C13 H13 0.9500 .
C14 C15 1.519(8) .
C14 H14A 0.9900 .
C14 H14B 0.9900 .
C15 C16 1.395(8) .
C15 C20 1.396(8) .
C16 C17 1.414(8) .
C17 C18 1.379(8) .
C17 H17 0.9500 .
C18 C19 1.366(9) .
C18 H18 0.9500 .
C19 C20 1.380(8) .
C19 N4 1.448(8) .
N4 O3 1.222(7) .
N4 O4 1.229(7) .
C20 H20 0.9500 .

loop_
_geom_torsion_atom_site_label_1
_geom_torsion_atom_site_label_2
_geom_torsion_atom_site_label_3
_geom_torsion_atom_site_label_4
_geom_torsion
_geom_torsion_site_symmetry_1
_geom_torsion_site_symmetry_2
_geom_torsion_site_symmetry_3
_geom_torsion_site_symmetry_4
C6 N1 C2 C3 2.2(9) . . . .
Pt1 N1 C2 C3 174.4(4) . . . .
N1 C2 C3 C4 -3.0(9) . . . .
C2 C3 C4 C5 2.1(10) . . . .
C3 C4 C5 C6 -0.4(10) . . . .
C2 N1 C6 C5 -0.4(9) . . . .
Pt1 N1 C6 C5 -173.5(5) . . . .
C2 N1 C6 C7 -178.4(5) . . . .
Pt1 N1 C6 C7 8.5(7) . . . .
C4 C5 C6 N1 -0.6(9) . . . .
C4 C5 C6 C7 177.4(6) . . . .
C14 N3 C7 C6 -89.3(6) . . . .
C8 N3 C7 C6 146.5(5) . . . .
Pt1 N3 C7 C6 34.2(5) . . . .
N1 C6 C7 N3 -30.5(8) . . . .
C5 C6 C7 N3 151.5(6) . . . .
C7 N3 C8 C9 -154.9(5) . . . .
C14 N3 C8 C9 79.5(6) . . . .
Pt1 N3 C8 C9 -41.7(5) . . . .
C13 N2 C9 C10 -0.4(9) . . . .
Pt1 N2 C9 C10 179.6(4) . . . .
C13 N2 C9 C8 177.0(5) . . . .
Pt1 N2 C9 C8 -3.0(7) . . . .
N3 C8 C9 N2 32.2(8) . . . .
N3 C8 C9 C10 -150.4(6) . . . .
N2 C9 C10 C11 2.4(9) . . . .
C8 C9 C10 C11 -175.0(6) . . . .
C9 C10 C11 C12 -2.2(9) . . . .
C10 C11 C12 C13 0.1(9) . . . .
C9 N2 C13 C12 -1.7(9) . . . .
Pt1 N2 C13 C12 178.4(4) . . . .
C11 C12 C13 N2 1.8(9) . . . .
C7 N3 C14 C15 63.7(6) . . . .
C8 N3 C14 C15 -168.9(5) . . . .
Pt1 N3 C14 C15 -54.5(5) . . . .
N3 C14 C15 C16 62.0(7) . . . .
N3 C14 C15 C20 -119.9(6) . . . .
Pt1 O1 C16 C15 -50.9(7) . . . .
Pt1 O1 C16 C17 128.8(5) . . . .
C20 C15 C16 O1 179.2(5) . . . .
C14 C15 C16 O1 -2.7(9) . . . .
C20 C15 C16 C17 -0.5(9) . . . .
C14 C15 C16 C17 177.6(6) . . . .
O1 C16 C17 C18 -179.6(5) . . . .
C15 C16 C17 C18 0.1(9) . . . .
C16 C17 C18 C19 0.6(10) . . . .
C17 C18 C19 C20 -1.0(11) . . . .
C17 C18 C19 N4 179.0(6) . . . .
C18 C19 N4 O3 -4.5(12) . . . .
C20 C19 N4 O3 175.5(8) . . . .
C18 C19 N4 O4 176.1(7) . . . .
C20 C19 N4 O4 -3.8(11) . . . .
C18 C19 C20 C15 0.7(11) . . . .
N4 C19 C20 C15 -179.3(6) . . . .
C16 C15 C20 C19 0.1(9) . . . .
C14 C15 C20 C19 -178.0(6) . . . .
